data_4031022
loop_
_publ_author_name
'Azov, Vladimir A.'
'Janott, Diana'
'Schl\"uter, Dirk'
'Zeller, Matthias'

_publ_section_title
;
 Tuning of tetrathiafulvalene properties: versatile synthesis of
 N-arylated monopyrrolotetrathiafulvalenes via Ullmann-type coupling
 reactions.
;
_journal_name_full 'Beilstein journal of organic chemistry'
_journal_page_first 860
_journal_page_last 868
_journal_paper_doi 10.3762/bjoc.11.96
_journal_volume 11
_journal_year 2015
_chemical_formula_sum 'C20 H20 N2 O2 S6'
_chemical_formula_weight 512.74
_chemical_melting_point 513
_chemical_name_systematic
;
2-[4,5-Bis(propylthio)-1,3-dithiol-2-ylidene]-
5-(4-nitrophenyl)-5H-1,3-dithiolo[4,5-c]pyrrole
;
_space_group_crystal_system monoclinic
_space_group_IT_number 14
_space_group_name_Hall '-P 2ybc'
_space_group_name_H-M_alt 'P 1 21/c 1'
_symmetry_space_group_name_Hall '-P 2ybc'
_symmetry_space_group_name_H-M 'P 1 21/c 1'
_atom_sites_solution_hydrogens geom
_atom_sites_solution_primary direct
_atom_sites_solution_secondary difmap
_audit_creation_method SHELXL-2013
_cell_angle_alpha 90
_cell_angle_beta 91.759(4)
_cell_angle_gamma 90
_cell_formula_units_Z 8
_cell_length_a 10.9203(13)
_cell_length_b 11.8068(14)
_cell_length_c 34.711(4)
_cell_measurement_reflns_used 9957
_cell_measurement_temperature 100(2)
_cell_measurement_theta_max 66.9736
_cell_measurement_theta_min 2.5471
_cell_volume 4473.3(9)
_computing_cell_refinement 'SAINT V8.34A (Bruker, 2014)'
_computing_data_collection 'Apex2 v2014.1-0 (Bruker, 2014)'
_computing_data_reduction 'SAINT V8.34A (Bruker, 2014)'
_computing_structure_refinement
;  
SHELXL-2013 (Sheldrick, 2013), 
SHELXLE Rev645 (H\"ubschle et al., 2011)
;
_computing_structure_solution 'SHELXS-97 (Sheldrick, 2008)'
_diffrn_ambient_temperature 100(2)
_diffrn_measured_fraction_theta_full 0.946
_diffrn_measured_fraction_theta_max 0.956
_diffrn_measurement_device_type 'Bruker AXS Prospector CCD diffractometer'
_diffrn_measurement_method 'omega and phi scans'
_diffrn_radiation_monochromator 'laterally graded multilayer (Goebel) mirror'
_diffrn_radiation_type CuK\a
_diffrn_radiation_wavelength 1.54178
_diffrn_reflns_av_R_equivalents 0.0475
_diffrn_reflns_av_unetI/netI 0.0406
_diffrn_reflns_laue_measured_fraction_full 0.946
_diffrn_reflns_laue_measured_fraction_max 0.956
_diffrn_reflns_limit_h_max 11
_diffrn_reflns_limit_h_min -12
_diffrn_reflns_limit_k_max 13
_diffrn_reflns_limit_k_min -13
_diffrn_reflns_limit_l_max 41
_diffrn_reflns_limit_l_min -41
_diffrn_reflns_number 32114
_diffrn_reflns_point_group_measured_fraction_full 0.946
_diffrn_reflns_point_group_measured_fraction_max 0.956
_diffrn_reflns_theta_full 67.679
_diffrn_reflns_theta_max 67.203
_diffrn_reflns_theta_min 3.955
_diffrn_source 'I-mu-S microsource X-ray tube'
_exptl_absorpt_coefficient_mu 5.827
_exptl_absorpt_correction_T_max 0.7529
_exptl_absorpt_correction_T_min 0.5033
_exptl_absorpt_correction_type multi-scan
_exptl_absorpt_process_details 'Apex2 v2014.1-0 (Bruker, 2014)'
_exptl_crystal_colour red
_exptl_crystal_density_diffrn 1.523
_exptl_crystal_description plate
_exptl_crystal_F_000 2128
_exptl_crystal_size_max 0.340
_exptl_crystal_size_mid 0.270
_exptl_crystal_size_min 0.020
_refine_diff_density_max 1.036
_refine_diff_density_min -1.137
_refine_diff_density_rms 0.132
_refine_ls_extinction_method none
_refine_ls_goodness_of_fit_ref 1.216
_refine_ls_hydrogen_treatment constr
_refine_ls_matrix_type full
_refine_ls_number_parameters 545
_refine_ls_number_reflns 7651
_refine_ls_number_restraints 0
_refine_ls_restrained_S_all 1.216
_refine_ls_R_factor_all 0.0878
_refine_ls_R_factor_gt 0.0846
_refine_ls_shift/su_max 0.000
_refine_ls_shift/su_mean 0.000
_refine_ls_structure_factor_coef Fsqd
_refine_ls_weighting_details 'w=1/[\s^2^(Fo^2^)+(0.0001P)^2^+58.3546P] where P=(Fo^2^+2Fc^2^)/3'
_refine_ls_weighting_scheme calc
_refine_ls_wR_factor_gt 0.2114
_refine_ls_wR_factor_ref 0.2126
_reflns_Friedel_coverage 0.000
_reflns_number_gt 7112
_reflns_number_total 7651
_reflns_threshold_expression 'I > 2\s(I)'
_cod_data_source_file 4d.cif
_cod_data_source_block Prosp14mz026_0m
_cod_depositor_comments 'Adding full bibliography for 4031020--4031023.cif.'
_cod_database_code 4031022
_shelx_space_group_comment
;
The symmetry employed for this shelxl refinement is uniquely defined
by the following loop, which should always be used as a source of
symmetry information in preference to the above space-group names.
They are only intended as comments.
;
_shelx_estimated_absorpt_t_min 0.242
_shelx_estimated_absorpt_t_max 0.892
_shelxl_version_number 2013-4

loop_
_space_group_symop_operation_xyz
'x, y, z'
'-x, y+1/2, -z+1/2'
'-x, -y, -z'
'x, -y-1/2, z-1/2'

loop_
_atom_site_label
_atom_site_type_symbol
_atom_site_fract_x
_atom_site_fract_y
_atom_site_fract_z
_atom_site_U_iso_or_equiv
_atom_site_adp_type
_atom_site_occupancy
_atom_site_site_symmetry_order
_atom_site_calc_flag
_atom_site_refinement_flags_posn
_atom_site_refinement_flags_adp
C1 C 0.6448(6) 0.9439(6) 0.11319(19) 0.0230(14) Uani 1 1 d . .
C2 C 0.5961(6) 0.8494(6) 0.12791(19) 0.0232(15) Uani 1 1 d . .
C3 C 0.7896(6) 0.8939(5) 0.17168(19) 0.0198(14) Uani 1 1 d . .
C4 C 0.8833(7) 0.8927(6) 0.19692(19) 0.0230(15) Uani 1 1 d . .
C5 C 1.1941(6) 0.9700(6) 0.25191(19) 0.0202(14) Uani 1 1 d . .
H5 H 1.2449 1.0327 0.2461 0.024 Uiso 1 1 calc R U
C6 C 1.0865(6) 0.9416(5) 0.23365(19) 0.0196(14) Uani 1 1 d . .
C7 C 1.0410(6) 0.8417(6) 0.25135(19) 0.0209(14) Uani 1 1 d . .
C8 C 1.1203(7) 0.8104(6) 0.28025(19) 0.0243(15) Uani 1 1 d . .
H8 H 1.1125 0.7472 0.2969 0.029 Uiso 1 1 calc R U
C9 C 1.3165(6) 0.8911(6) 0.30709(18) 0.0208(14) Uani 1 1 d . .
C10 C 1.3936(6) 0.9852(6) 0.3094(2) 0.0215(14) Uani 1 1 d . .
H10 H 1.3770 1.0490 0.2934 0.026 Uiso 1 1 calc R U
C11 C 1.4935(6) 0.9866(6) 0.3347(2) 0.0236(15) Uani 1 1 d . .
H11 H 1.5473 1.0498 0.3357 0.028 Uiso 1 1 calc R U
C12 C 1.5138(7) 0.8939(6) 0.35848(19) 0.0247(15) Uani 1 1 d . .
C13 C 1.4397(6) 0.7993(6) 0.35684(19) 0.0227(14) Uani 1 1 d . .
H13 H 1.4570 0.7365 0.3732 0.027 Uiso 1 1 calc R U
C14 C 1.3396(7) 0.7964(6) 0.33122(19) 0.0243(15) Uani 1 1 d . .
H14 H 1.2876 0.7319 0.3299 0.029 Uiso 1 1 calc R U
C15 C 0.6896(7) 1.1217(6) 0.0623(2) 0.0269(16) Uani 1 1 d . .
H15A H 0.7131 1.1682 0.0851 0.032 Uiso 1 1 calc R U
H15B H 0.7637 1.0828 0.0532 0.032 Uiso 1 1 calc R U
C16 C 0.6341(7) 1.1964(6) 0.0303(2) 0.0309(17) Uani 1 1 d . .
H16A H 0.6138 1.1492 0.0074 0.037 Uiso 1 1 calc R U
H16B H 0.5571 1.2307 0.0392 0.037 Uiso 1 1 calc R U
C17 C 0.7225(8) 1.2901(7) 0.0192(3) 0.041(2) Uani 1 1 d . .
H17A H 0.8020 1.2568 0.0133 0.049 Uiso 1 1 calc R U
H17B H 0.7330 1.3435 0.0406 0.049 Uiso 1 1 calc R U
H17C H 0.6894 1.3302 -0.0036 0.049 Uiso 1 1 calc R U
C18 C 0.5218(7) 0.6669(6) 0.0832(2) 0.0288(16) Uani 1 1 d . .
H18A H 0.5810 0.6235 0.0995 0.035 Uiso 1 1 calc R U
H18B H 0.4537 0.6153 0.0757 0.035 Uiso 1 1 calc R U
C19 C 0.5852(7) 0.7058(7) 0.0469(2) 0.0300(16) Uani 1 1 d . .
H19A H 0.6524 0.7586 0.0542 0.036 Uiso 1 1 calc R U
H19B H 0.5257 0.7474 0.0301 0.036 Uiso 1 1 calc R U
C20 C 0.6372(9) 0.6063(8) 0.0246(3) 0.049(2) Uani 1 1 d . .
H20A H 0.6641 0.6327 -0.0006 0.074 Uiso 1 1 calc R U
H20B H 0.5738 0.5483 0.0208 0.074 Uiso 1 1 calc R U
H20C H 0.7072 0.5740 0.0392 0.074 Uiso 1 1 calc R U
C21 C 0.1519(7) 1.0867(6) 0.11235(19) 0.0231(15) Uani 1 1 d . .
C22 C 0.1061(7) 1.1833(6) 0.12559(19) 0.0230(15) Uani 1 1 d . .
C23 C 0.2972(6) 1.1421(6) 0.17096(19) 0.0206(14) Uani 1 1 d . .
C24 C 0.3872(6) 1.1437(5) 0.19713(19) 0.0206(14) Uani 1 1 d . .
C25 C 0.6902(6) 1.0620(6) 0.25472(18) 0.0212(14) Uani 1 1 d . .
H25 H 0.7381 0.9967 0.2499 0.025 Uiso 1 1 calc R U
C26 C 0.5854(6) 1.0917(6) 0.23600(19) 0.0208(14) Uani 1 1 d . .
C27 C 0.5421(6) 1.1947(6) 0.25188(19) 0.0191(13) Uani 1 1 d . .
C28 C 0.6240(6) 1.2264(5) 0.28046(18) 0.0179(13) Uani 1 1 d . .
H28 H 0.6191 1.2922 0.2961 0.021 Uiso 1 1 calc R U
C29 C 0.8194(6) 1.1460(6) 0.30792(18) 0.0179(13) Uani 1 1 d . .
C30 C 0.8374(7) 1.2336(6) 0.3344(2) 0.0237(15) Uani 1 1 d . .
H30 H 0.7790 1.2931 0.3354 0.028 Uiso 1 1 calc R U
C31 C 0.9377(7) 1.2353(6) 0.3588(2) 0.0287(16) Uani 1 1 d . .
H31 H 0.9493 1.2951 0.3769 0.034 Uiso 1 1 calc R U
C32 C 1.0217(6) 1.1485(6) 0.35685(19) 0.0218(14) Uani 1 1 d . .
C33 C 1.0078(7) 1.0608(6) 0.3306(2) 0.0262(15) Uani 1 1 d . .
H33 H 1.0679 1.0028 0.3293 0.031 Uiso 1 1 calc R U
C34 C 0.9047(6) 1.0593(6) 0.3064(2) 0.0251(15) Uani 1 1 d . .
H34 H 0.8924 0.9986 0.2887 0.030 Uiso 1 1 calc R U
C35 C 0.2116(7) 0.9865(7) 0.0434(2) 0.0303(17) Uani 1 1 d . .
H35A H 0.2849 0.9602 0.0583 0.036 Uiso 1 1 calc R U
H35B H 0.1900 0.9273 0.0242 0.036 Uiso 1 1 calc R U
C36 C 0.2437(7) 1.0949(7) 0.0222(2) 0.0344(18) Uani 1 1 d . .
H36A H 0.3177 1.0816 0.0071 0.041 Uiso 1 1 calc R U
H36B H 0.2633 1.1549 0.0414 0.041 Uiso 1 1 calc R U
C37 C 0.1402(8) 1.1362(7) -0.0049(2) 0.0369(19) Uani 1 1 d . .
H37A H 0.1625 1.2096 -0.0158 0.055 Uiso 1 1 calc R U
H37B H 0.0649 1.1444 0.0096 0.055 Uiso 1 1 calc R U
H37C H 0.1268 1.0811 -0.0257 0.055 Uiso 1 1 calc R U
C38 C 0.0163(8) 1.3856(6) 0.0932(2) 0.0311(17) Uani 1 1 d . .
H38A H -0.0559 1.4364 0.0928 0.037 Uiso 1 1 calc R U
H38B H 0.0769 1.4164 0.1122 0.037 Uiso 1 1 calc R U
C39 C 0.0716(7) 1.3878(7) 0.0539(2) 0.0297(16) Uani 1 1 d . .
H39A H 0.0140 1.3531 0.0348 0.036 Uiso 1 1 calc R U
H39B H 0.1484 1.3433 0.0544 0.036 Uiso 1 1 calc R U
C40 C 0.0985(8) 1.5114(7) 0.0424(3) 0.041(2) Uani 1 1 d . .
H40A H 0.1269 1.5132 0.0158 0.062 Uiso 1 1 calc R U
H40B H 0.1621 1.5428 0.0598 0.062 Uiso 1 1 calc R U
H40C H 0.0237 1.5567 0.0441 0.062 Uiso 1 1 calc R U
N1 N 1.2157(5) 0.8894(5) 0.28076(15) 0.0201(12) Uani 1 1 d . .
N2 N 1.6180(5) 0.8954(5) 0.38584(17) 0.0276(14) Uani 1 1 d . .
N3 N 0.7158(5) 1.1446(5) 0.28247(16) 0.0199(12) Uani 1 1 d . .
N4 N 1.1296(6) 1.1487(6) 0.38299(17) 0.0297(14) Uani 1 1 d . .
O1 O 1.6897(5) 0.9765(5) 0.38460(17) 0.0365(13) Uani 1 1 d . .
O2 O 1.6298(5) 0.8171(5) 0.40897(16) 0.0396(14) Uani 1 1 d . .
O3 O 1.2015(5) 1.0690(5) 0.38149(16) 0.0354(13) Uani 1 1 d . .
O4 O 1.1411(5) 1.2281(5) 0.40588(15) 0.0363(13) Uani 1 1 d . .
S1 S 0.57381(17) 1.01863(15) 0.07474(5) 0.0277(4) Uani 1 1 d . .
S2 S 0.46142(16) 0.78346(15) 0.11126(5) 0.0246(4) Uani 1 1 d . .
S3 S 0.77512(16) 1.00104(14) 0.13623(5) 0.0230(4) Uani 1 1 d . .
S4 S 0.66862(15) 0.79492(14) 0.17033(5) 0.0219(4) Uani 1 1 d . .
S5 S 0.99687(16) 1.00054(14) 0.19647(5) 0.0236(4) Uani 1 1 d . .
S6 S 0.89860(15) 0.79015(14) 0.23417(5) 0.0217(4) Uani 1 1 d . .
S7 S 0.08492(17) 1.00280(15) 0.07606(5) 0.0268(4) Uani 1 1 d . .
S8 S -0.03131(17) 1.24554(15) 0.10937(5) 0.0274(4) Uani 1 1 d . .
S9 S 0.28031(16) 1.02973(14) 0.13752(5) 0.0244(4) Uani 1 1 d . .
S10 S 0.17635(16) 1.24177(14) 0.16790(5) 0.0228(4) Uani 1 1 d . .
S11 S 0.49640(16) 1.03134(14) 0.19877(5) 0.0227(4) Uani 1 1 d . .
S12 S 0.40544(15) 1.24936(14) 0.23313(5) 0.0216(4) Uani 1 1 d . .

loop_
_atom_site_aniso_label
_atom_site_aniso_U_11
_atom_site_aniso_U_22
_atom_site_aniso_U_33
_atom_site_aniso_U_23
_atom_site_aniso_U_13
_atom_site_aniso_U_12
C1 0.019(4) 0.023(4) 0.027(3) -0.001(3) 0.002(3) 0.005(3)
C2 0.019(4) 0.025(4) 0.026(3) -0.001(3) -0.001(3) 0.001(3)
C3 0.020(4) 0.010(3) 0.029(3) 0.000(3) 0.003(3) 0.001(3)
C4 0.029(4) 0.015(3) 0.025(3) 0.000(3) 0.007(3) 0.005(3)
C5 0.016(3) 0.015(3) 0.029(3) 0.003(3) 0.003(3) 0.000(3)
C6 0.019(3) 0.012(3) 0.028(3) 0.002(3) 0.005(3) 0.002(3)
C7 0.022(4) 0.015(3) 0.026(3) -0.001(3) 0.005(3) 0.001(3)
C8 0.034(4) 0.014(3) 0.025(3) 0.002(3) 0.005(3) 0.003(3)
C9 0.025(4) 0.015(3) 0.023(3) -0.001(3) 0.005(3) 0.003(3)
C10 0.017(3) 0.015(3) 0.033(4) 0.001(3) 0.001(3) 0.002(3)
C11 0.010(3) 0.027(4) 0.034(4) -0.004(3) 0.003(3) 0.002(3)
C12 0.027(4) 0.024(4) 0.022(3) -0.003(3) 0.001(3) 0.003(3)
C13 0.018(4) 0.023(4) 0.027(3) 0.001(3) 0.004(3) 0.003(3)
C14 0.030(4) 0.015(3) 0.028(3) 0.000(3) 0.003(3) 0.003(3)
C15 0.022(4) 0.024(4) 0.035(4) 0.005(3) -0.001(3) 0.002(3)
C16 0.026(4) 0.028(4) 0.038(4) 0.009(3) -0.002(3) 0.001(3)
C17 0.036(5) 0.031(4) 0.056(5) 0.013(4) -0.004(4) -0.004(4)
C18 0.022(4) 0.022(4) 0.041(4) 0.000(3) -0.004(3) -0.005(3)
C19 0.022(4) 0.033(4) 0.035(4) -0.003(3) -0.001(3) -0.006(3)
C20 0.051(6) 0.048(6) 0.049(5) -0.019(4) 0.003(4) -0.012(5)
C21 0.025(4) 0.018(3) 0.026(3) 0.004(3) 0.002(3) -0.005(3)
C22 0.026(4) 0.017(3) 0.026(3) 0.003(3) 0.002(3) -0.007(3)
C23 0.013(3) 0.023(4) 0.026(3) 0.000(3) 0.004(3) -0.001(3)
C24 0.024(4) 0.013(3) 0.025(3) 0.001(3) 0.003(3) 0.000(3)
C25 0.020(4) 0.018(3) 0.026(3) -0.004(3) 0.001(3) 0.003(3)
C26 0.020(4) 0.016(3) 0.026(3) 0.000(3) 0.004(3) -0.002(3)
C27 0.013(3) 0.017(3) 0.027(3) 0.002(3) 0.001(3) 0.000(3)
C28 0.011(3) 0.014(3) 0.028(3) 0.001(3) 0.000(2) 0.003(3)
C29 0.009(3) 0.020(3) 0.024(3) 0.001(3) 0.005(2) -0.003(3)
C30 0.024(4) 0.015(3) 0.033(4) -0.002(3) -0.001(3) 0.006(3)
C31 0.036(4) 0.022(4) 0.028(4) -0.004(3) 0.004(3) -0.005(3)
C32 0.008(3) 0.028(4) 0.029(3) 0.004(3) 0.002(3) -0.004(3)
C33 0.025(4) 0.024(4) 0.030(4) 0.000(3) 0.002(3) 0.004(3)
C34 0.022(4) 0.025(4) 0.029(4) -0.004(3) 0.002(3) 0.001(3)
C35 0.027(4) 0.033(4) 0.031(4) -0.008(3) 0.003(3) 0.001(3)
C36 0.030(4) 0.043(5) 0.031(4) -0.004(3) 0.007(3) -0.003(4)
C37 0.039(5) 0.038(5) 0.034(4) 0.001(3) 0.001(3) -0.003(4)
C38 0.040(5) 0.017(4) 0.036(4) 0.002(3) -0.007(3) 0.000(3)
C39 0.014(4) 0.033(4) 0.042(4) 0.002(3) -0.003(3) 0.003(3)
C40 0.035(5) 0.039(5) 0.049(5) 0.016(4) -0.008(4) -0.007(4)
N1 0.020(3) 0.015(3) 0.026(3) 0.003(2) 0.001(2) -0.002(2)
N2 0.015(3) 0.033(4) 0.035(3) -0.007(3) -0.002(2) 0.001(3)
N3 0.014(3) 0.017(3) 0.028(3) -0.001(2) 0.002(2) 0.000(2)
N4 0.030(4) 0.034(4) 0.025(3) 0.003(3) 0.000(3) -0.007(3)
O1 0.017(3) 0.033(3) 0.058(4) -0.006(3) -0.012(2) -0.001(2)
O2 0.032(3) 0.044(3) 0.042(3) 0.008(3) -0.009(2) 0.002(3)
O3 0.028(3) 0.033(3) 0.045(3) 0.004(2) -0.002(2) 0.003(3)
O4 0.030(3) 0.042(3) 0.036(3) -0.007(3) -0.008(2) -0.004(3)
S1 0.0253(9) 0.0257(9) 0.0319(9) 0.0087(7) -0.0039(7) -0.0010(7)
S2 0.0190(9) 0.0228(9) 0.0318(9) 0.0016(7) 0.0000(7) -0.0011(7)
S3 0.0231(9) 0.0188(8) 0.0271(8) 0.0039(6) -0.0016(6) -0.0016(7)
S4 0.0196(8) 0.0197(8) 0.0261(8) 0.0032(6) 0.0002(6) -0.0021(7)
S5 0.0220(9) 0.0194(8) 0.0294(9) 0.0060(7) -0.0002(7) -0.0018(7)
S6 0.0197(9) 0.0194(8) 0.0259(8) 0.0033(6) -0.0001(6) -0.0031(7)
S7 0.0293(10) 0.0232(9) 0.0278(9) -0.0020(7) -0.0011(7) -0.0064(8)
S8 0.0246(9) 0.0258(9) 0.0318(9) 0.0031(7) -0.0018(7) -0.0008(7)
S9 0.0253(9) 0.0191(8) 0.0288(8) -0.0034(6) -0.0006(7) 0.0001(7)
S10 0.0240(9) 0.0189(8) 0.0255(8) -0.0020(6) -0.0005(6) 0.0011(7)
S11 0.0211(9) 0.0166(8) 0.0303(8) -0.0040(6) -0.0016(6) 0.0012(7)
S12 0.0186(8) 0.0188(8) 0.0273(8) -0.0024(6) -0.0003(6) 0.0027(7)

loop_
_atom_type_symbol
_atom_type_description
_atom_type_scat_dispersion_real
_atom_type_scat_dispersion_imag
_atom_type_scat_source
C C 0.0181 0.0091 'International Tables Vol C Tables 4.2.6.8 and 6.1.1.4'
H H 0.0000 0.0000 'International Tables Vol C Tables 4.2.6.8 and 6.1.1.4'
N N 0.0311 0.0180 'International Tables Vol C Tables 4.2.6.8 and 6.1.1.4'
O O 0.0492 0.0322 'International Tables Vol C Tables 4.2.6.8 and 6.1.1.4'
S S 0.3331 0.5567 'International Tables Vol C Tables 4.2.6.8 and 6.1.1.4'

loop_
_geom_angle_atom_site_label_1
_geom_angle_atom_site_label_2
_geom_angle_atom_site_label_3
_geom_angle
C2 C1 S3 118.2(5)
C2 C1 S1 122.3(6)
S3 C1 S1 119.2(4)
C1 C2 S2 125.7(5)
C1 C2 S4 116.5(5)
S2 C2 S4 117.6(4)
C4 C3 S4 124.9(5)
C4 C3 S3 121.2(5)
S4 C3 S3 113.8(4)
C3 C4 S6 122.8(6)
C3 C4 S5 120.7(5)
S6 C4 S5 116.4(4)
C6 C5 N1 106.9(6)
C6 C5 H5 126.5
N1 C5 H5 126.5
C5 C6 C7 108.1(6)
C5 C6 S5 134.9(5)
C7 C6 S5 117.0(5)
C8 C7 C6 108.7(6)
C8 C7 S6 134.1(6)
C6 C7 S6 117.1(5)
C7 C8 N1 106.7(6)
C7 C8 H8 126.7
N1 C8 H8 126.7
C10 C9 N1 120.5(6)
C10 C9 C14 119.9(6)
N1 C9 C14 119.6(6)
C11 C10 C9 120.7(6)
C11 C10 H10 119.6
C9 C10 H10 119.6
C10 C11 C12 118.6(7)
C10 C11 H11 120.7
C12 C11 H11 120.7
C13 C12 C11 122.1(7)
C13 C12 N2 118.8(6)
C11 C12 N2 119.1(6)
C12 C13 C14 119.8(7)
C12 C13 H13 120.1
C14 C13 H13 120.1
C13 C14 C9 118.8(7)
C13 C14 H14 120.6
C9 C14 H14 120.6
C16 C15 S1 107.2(5)
C16 C15 H15A 110.3
S1 C15 H15A 110.3
C16 C15 H15B 110.3
S1 C15 H15B 110.3
H15A C15 H15B 108.5
C17 C16 C15 111.2(6)
C17 C16 H16A 109.4
C15 C16 H16A 109.4
C17 C16 H16B 109.4
C15 C16 H16B 109.4
H16A C16 H16B 108.0
C16 C17 H17A 109.5
C16 C17 H17B 109.5
H17A C17 H17B 109.5
C16 C17 H17C 109.5
H17A C17 H17C 109.5
H17B C17 H17C 109.5
C19 C18 S2 113.2(5)
C19 C18 H18A 108.9
S2 C18 H18A 108.9
C19 C18 H18B 108.9
S2 C18 H18B 108.9
H18A C18 H18B 107.7
C18 C19 C20 111.8(7)
C18 C19 H19A 109.2
C20 C19 H19A 109.2
C18 C19 H19B 109.2
C20 C19 H19B 109.2
H19A C19 H19B 107.9
C19 C20 H20A 109.5
C19 C20 H20B 109.5
H20A C20 H20B 109.5
C19 C20 H20C 109.5
H20A C20 H20C 109.5
H20B C20 H20C 109.5
C22 C21 S7 125.5(6)
C22 C21 S9 117.2(5)
S7 C21 S9 116.8(4)
C21 C22 S8 125.2(6)
C21 C22 S10 117.4(6)
S8 C22 S10 116.6(4)
C24 C23 S9 121.6(5)
C24 C23 S10 124.8(5)
S9 C23 S10 113.4(4)
C23 C24 S12 124.1(5)
C23 C24 S11 119.7(5)
S12 C24 S11 116.1(4)
C26 C25 N3 107.6(6)
C26 C25 H25 126.2
N3 C25 H25 126.2
C25 C26 C27 108.9(6)
C25 C26 S11 134.2(5)
C27 C26 S11 116.8(5)
C28 C27 C26 107.2(6)
C28 C27 S12 135.0(5)
C26 C27 S12 117.7(5)
C27 C28 N3 107.5(6)
C27 C28 H28 126.2
N3 C28 H28 126.2
C34 C29 C30 119.5(6)
C34 C29 N3 119.5(6)
C30 C29 N3 121.0(6)
C31 C30 C29 121.0(6)
C31 C30 H30 119.5
C29 C30 H30 119.5
C30 C31 C32 118.7(7)
C30 C31 H31 120.6
C32 C31 H31 120.6
C31 C32 C33 122.0(6)
C31 C32 N4 119.5(6)
C33 C32 N4 118.5(6)
C34 C33 C32 118.6(7)
C34 C33 H33 120.7
C32 C33 H33 120.7
C33 C34 C29 120.2(7)
C33 C34 H34 119.9
C29 C34 H34 119.9
C36 C35 S7 113.6(5)
C36 C35 H35A 108.8
S7 C35 H35A 108.8
C36 C35 H35B 108.8
S7 C35 H35B 108.8
H35A C35 H35B 107.7
C35 C36 C37 112.9(7)
C35 C36 H36A 109.0
C37 C36 H36A 109.0
C35 C36 H36B 109.0
C37 C36 H36B 109.0
H36A C36 H36B 107.8
C36 C37 H37A 109.5
C36 C37 H37B 109.5
H37A C37 H37B 109.5
C36 C37 H37C 109.5
H37A C37 H37C 109.5
H37B C37 H37C 109.5
C39 C38 S8 114.8(5)
C39 C38 H38A 108.6
S8 C38 H38A 108.6
C39 C38 H38B 108.6
S8 C38 H38B 108.6
H38A C38 H38B 107.5
C38 C39 C40 109.7(7)
C38 C39 H39A 109.7
C40 C39 H39A 109.7
C38 C39 H39B 109.7
C40 C39 H39B 109.7
H39A C39 H39B 108.2
C39 C40 H40A 109.5
C39 C40 H40B 109.5
H40A C40 H40B 109.5
C39 C40 H40C 109.5
H40A C40 H40C 109.5
H40B C40 H40C 109.5
C5 N1 C8 109.6(5)
C5 N1 C9 124.5(6)
C8 N1 C9 125.8(6)
O2 N2 O1 123.4(6)
O2 N2 C12 118.7(6)
O1 N2 C12 117.9(6)
C28 N3 C25 108.8(5)
C28 N3 C29 125.7(6)
C25 N3 C29 125.5(6)
O3 N4 O4 123.9(6)
O3 N4 C32 118.4(6)
O4 N4 C32 117.7(6)
C1 S1 C15 102.9(3)
C2 S2 C18 101.5(3)
C1 S3 C3 95.6(3)
C3 S4 C2 95.6(3)
C6 S5 C4 94.8(3)
C7 S6 C4 94.2(3)
C21 S7 C35 101.5(3)
C22 S8 C38 103.3(3)
C21 S9 C23 96.0(3)
C23 S10 C22 95.4(3)
C26 S11 C24 94.4(3)
C27 S12 C24 94.6(3)

loop_
_geom_bond_atom_site_label_1
_geom_bond_atom_site_label_2
_geom_bond_distance
C1 C2 1.344(10)
C1 S3 1.746(7)
C1 S1 1.760(7)
C2 S2 1.747(7)
C2 S4 1.771(7)
C3 C4 1.326(10)
C3 S4 1.764(7)
C3 S3 1.768(7)
C4 S6 1.776(7)
C4 S5 1.778(7)
C5 C6 1.360(10)
C5 N1 1.397(8)
C5 H5 0.9500
C6 C7 1.427(9)
C6 S5 1.740(7)
C7 C8 1.356(10)
C7 S6 1.757(7)
C8 N1 1.397(9)
C8 H8 0.9500
C9 C10 1.395(10)
C9 N1 1.409(9)
C9 C14 1.416(9)
C10 C11 1.379(10)
C10 H10 0.9500
C11 C12 1.385(10)
C11 H11 0.9500
C12 C13 1.379(10)
C12 N2 1.459(9)
C13 C14 1.388(10)
C13 H13 0.9500
C14 H14 0.9500
C15 C16 1.529(10)
C15 S1 1.817(7)
C15 H15A 0.9900
C15 H15B 0.9900
C16 C17 1.526(11)
C16 H16A 0.9900
C16 H16B 0.9900
C17 H17A 0.9800
C17 H17B 0.9800
C17 H17C 0.9800
C18 C19 1.526(10)
C18 S2 1.822(8)
C18 H18A 0.9900
C18 H18B 0.9900
C19 C20 1.527(11)
C19 H19A 0.9900
C19 H19B 0.9900
C20 H20A 0.9800
C20 H20B 0.9800
C20 H20C 0.9800
C21 C22 1.334(10)
C21 S7 1.745(7)
C21 S9 1.762(7)
C22 S8 1.748(7)
C22 S10 1.775(7)
C23 C24 1.318(10)
C23 S9 1.769(7)
C23 S10 1.769(7)
C24 S12 1.773(7)
C24 S11 1.783(7)
C25 C26 1.345(10)
C25 N3 1.392(8)
C25 H25 0.9500
C26 C27 1.423(9)
C26 S11 1.746(7)
C27 C28 1.367(9)
C27 S12 1.734(7)
C28 N3 1.392(8)
C28 H28 0.9500
C29 C34 1.387(10)
C29 C30 1.393(9)
C29 N3 1.414(9)
C30 C31 1.365(10)
C30 H30 0.9500
C31 C32 1.378(10)
C31 H31 0.9500
C32 C33 1.384(10)
C32 N4 1.465(9)
C33 C34 1.384(10)
C33 H33 0.9500
C34 H34 0.9500
C35 C36 1.521(11)
C35 S7 1.827(7)
C35 H35A 0.9900
C35 H35B 0.9900
C36 C37 1.527(11)
C36 H36A 0.9900
C36 H36B 0.9900
C37 H37A 0.9800
C37 H37B 0.9800
C37 H37C 0.9800
C38 C39 1.507(11)
C38 S8 1.827(7)
C38 H38A 0.9900
C38 H38B 0.9900
C39 C40 1.544(11)
C39 H39A 0.9900
C39 H39B 0.9900
C40 H40A 0.9800
C40 H40B 0.9800
C40 H40C 0.9800
N2 O2 1.229(8)
N2 O1 1.238(8)
N4 O3 1.228(8)
N4 O4 1.232(8)

loop_
_geom_hbond_atom_site_label_D
_geom_hbond_atom_site_label_H
_geom_hbond_atom_site_label_A
_geom_hbond_distance_DH
_geom_hbond_distance_HA
_geom_hbond_distance_DA
_geom_hbond_angle_DHA
_geom_hbond_site_symmetry_A
C18 H18A O3 0.99 2.53 3.427(9) 150.8 2_745
C19 H19A O4 0.99 2.63 3.374(9) 131.7 2_745
C30 H30 S9 0.95 3.02 3.861(7) 147.7 2_655
C31 H31 S7 0.95 2.98 3.896(7) 163.3 2_655
C35 H35A S9 0.99 2.87 3.369(8) 112.0 .
C38 H38A O3 0.99 2.42 3.354(10) 156.7 2_655
C38 H38B O1 0.99 2.64 3.450(9) 138.6 2_755
C38 H38B S10 0.99 3.01 3.519(8) 113.4 .

loop_
_geom_torsion_atom_site_label_1
_geom_torsion_atom_site_label_2
_geom_torsion_atom_site_label_3
_geom_torsion_atom_site_label_4
_geom_torsion
S3 C1 C2 S2 175.9(4)
S1 C1 C2 S2 2.1(9)
S3 C1 C2 S4 1.6(8)
S1 C1 C2 S4 -172.2(4)
S4 C3 C4 S6 -1.1(9)
S3 C3 C4 S6 177.5(4)
S4 C3 C4 S5 -177.6(4)
S3 C3 C4 S5 1.0(8)
N1 C5 C6 C7 -0.2(7)
N1 C5 C6 S5 177.8(6)
C5 C6 C7 C8 0.4(8)
S5 C6 C7 C8 -178.0(5)
C5 C6 C7 S6 177.5(5)
S5 C6 C7 S6 -0.9(7)
C6 C7 C8 N1 -0.4(7)
S6 C7 C8 N1 -176.8(5)
N1 C9 C10 C11 -178.9(6)
C14 C9 C10 C11 0.9(10)
C9 C10 C11 C12 -1.8(10)
C10 C11 C12 C13 2.1(10)
C10 C11 C12 N2 -178.8(6)
C11 C12 C13 C14 -1.3(10)
N2 C12 C13 C14 179.5(6)
C12 C13 C14 C9 0.3(10)
C10 C9 C14 C13 -0.1(10)
N1 C9 C14 C13 179.7(6)
S1 C15 C16 C17 177.1(6)
S2 C18 C19 C20 178.7(6)
S7 C21 C22 S8 0.3(9)
S9 C21 C22 S8 -171.3(4)
S7 C21 C22 S10 169.7(4)
S9 C21 C22 S10 -1.9(8)
S9 C23 C24 S12 -176.5(4)
S10 C23 C24 S12 -2.1(9)
S9 C23 C24 S11 0.9(8)
S10 C23 C24 S11 175.3(4)
N3 C25 C26 C27 -0.2(8)
N3 C25 C26 S11 -179.1(5)
C25 C26 C27 C28 0.4(8)
S11 C26 C27 C28 179.5(5)
C25 C26 C27 S12 -178.7(5)
S11 C26 C27 S12 0.5(7)
C26 C27 C28 N3 -0.4(7)
S12 C27 C28 N3 178.4(5)
C34 C29 C30 C31 0.0(10)
N3 C29 C30 C31 -179.7(6)
C29 C30 C31 C32 0.2(11)
C30 C31 C32 C33 0.7(11)
C30 C31 C32 N4 -179.8(6)
C31 C32 C33 C34 -1.6(11)
N4 C32 C33 C34 178.8(6)
C32 C33 C34 C29 1.8(10)
C30 C29 C34 C33 -1.0(10)
N3 C29 C34 C33 178.7(6)
S7 C35 C36 C37 -64.2(8)
S8 C38 C39 C40 175.6(5)
C6 C5 N1 C8 0.0(7)
C6 C5 N1 C9 -177.8(6)
C7 C8 N1 C5 0.2(7)
C7 C8 N1 C9 178.0(6)
C10 C9 N1 C5 9.4(10)
C14 C9 N1 C5 -170.3(6)
C10 C9 N1 C8 -168.0(6)
C14 C9 N1 C8 12.2(10)
C13 C12 N2 O2 -6.6(10)
C11 C12 N2 O2 174.2(6)
C13 C12 N2 O1 173.7(6)
C11 C12 N2 O1 -5.4(9)
C27 C28 N3 C25 0.2(7)
C27 C28 N3 C29 179.0(6)
C26 C25 N3 C28 0.0(7)
C26 C25 N3 C29 -178.8(6)
C34 C29 N3 C28 -179.1(6)
C30 C29 N3 C28 0.5(10)
C34 C29 N3 C25 -0.6(10)
C30 C29 N3 C25 179.1(6)
C31 C32 N4 O3 178.0(6)
C33 C32 N4 O3 -2.4(9)
C31 C32 N4 O4 -0.3(9)
C33 C32 N4 O4 179.3(6)
C2 C1 S1 C15 -171.1(6)
S3 C1 S1 C15 15.2(5)
C16 C15 S1 C1 -176.8(5)
C1 C2 S2 C18 101.2(7)
S4 C2 S2 C18 -84.6(5)
C19 C18 S2 C2 -67.9(6)
C2 C1 S3 C3 2.2(6)
S1 C1 S3 C3 176.2(4)
C4 C3 S3 C1 176.1(6)
S4 C3 S3 C1 -5.1(4)
C4 C3 S4 C2 -175.5(6)
S3 C3 S4 C2 5.8(4)
C1 C2 S4 C3 -4.5(6)
S2 C2 S4 C3 -179.2(4)
C5 C6 S5 C4 179.2(7)
C7 C6 S5 C4 -2.9(6)
C3 C4 S5 C6 -177.5(6)
S6 C4 S5 C6 5.8(4)
C8 C7 S6 C4 -179.6(7)
C6 C7 S6 C4 4.2(6)
C3 C4 S6 C7 177.2(6)
S5 C4 S6 C7 -6.1(4)
C22 C21 S7 C35 127.7(6)
S9 C21 S7 C35 -60.7(5)
C36 C35 S7 C21 -70.0(6)
C21 C22 S8 C38 -122.1(6)
S10 C22 S8 C38 68.4(4)
C39 C38 S8 C22 79.5(6)
C22 C21 S9 C23 -3.3(6)
S7 C21 S9 C23 -175.6(4)
C24 C23 S9 C21 -177.8(6)
S10 C23 S9 C21 7.1(4)
C24 C23 S10 C22 177.3(6)
S9 C23 S10 C22 -7.8(4)
C21 C22 S10 C23 5.9(6)
S8 C22 S10 C23 176.3(4)
C25 C26 S11 C24 -178.1(7)
C27 C26 S11 C24 3.0(6)
C23 C24 S11 C26 176.9(6)
S12 C24 S11 C26 -5.5(4)
C28 C27 S12 C24 177.6(7)
C26 C27 S12 C24 -3.7(6)
C23 C24 S12 C27 -176.8(6)
S11 C24 S12 C27 5.7(4)
